data_4026308
loop_
_publ_author_name
'Partha Ghosh'
'Jeffrey Aub\'e'

_publ_section_title
;
 Resolution of Carboxylic Acids Using Copper(I)-Promoted Removal of
 Propargylic Esters under Neutral Conditions
;
_journal_name_full 'Journal of Organic Chemistry'
_journal_page_first 4168
_journal_page_last 4172
_journal_paper_doi 10.1021/jo200433w
_journal_volume 76
_journal_year 2011
_chemical_absolute_configuration rm
_chemical_formula_sum 'C24 H22 Br F3 N2 O2'
_chemical_formula_weight 507.35
_chemical_name_systematic
; 
 ? 
;
_space_group_IT_number 19
_symmetry_cell_setting orthorhombic
_symmetry_space_group_name_Hall 'P 2ac 2ab'
_symmetry_space_group_name_H-M 'P 21 21 21'
_atom_sites_solution_hydrogens geom
_atom_sites_solution_primary direct
_atom_sites_solution_secondary difmap
_audit_creation_method SHELXTL
_cell_angle_alpha 90.00
_cell_angle_beta 90.00
_cell_angle_gamma 90.00
_cell_formula_units_Z 8
_cell_length_a 8.1547(2)
_cell_length_b 22.8614(4)
_cell_length_c 24.6075(4)
_cell_measurement_reflns_used 9974
_cell_measurement_temperature 100(2)
_cell_measurement_theta_max 67.91
_cell_measurement_theta_min 3.59
_cell_volume 4587.52(16)
_computing_cell_refinement 'Bruker SAINT'
_computing_data_collection 'Bruker APEX2'
_computing_data_reduction 'Bruker SAINT'
_computing_molecular_graphics 'Bruker SHELXTL'
_computing_publication_material 'Bruker SHELXTL'
_computing_structure_refinement 'Bruker SHELXTL'
_computing_structure_solution 'Bruker SHELXTL'
_diffrn_ambient_temperature 100(2)
_diffrn_measured_fraction_theta_full 0.955
_diffrn_measured_fraction_theta_max 0.955
_diffrn_measurement_device_type 'APEXII CCD area detector'
_diffrn_measurement_method '\f and \w scans'
_diffrn_radiation_monochromator 'Helios high-brilliance multilayer optic'
_diffrn_radiation_source 'Bruker MicroStar microfocus rotating anode'
_diffrn_radiation_type CuK\a
_diffrn_radiation_wavelength 1.54178
_diffrn_reflns_av_R_equivalents 0.0297
_diffrn_reflns_av_sigmaI/netI 0.0352
_diffrn_reflns_limit_h_max 8
_diffrn_reflns_limit_h_min -9
_diffrn_reflns_limit_k_max 25
_diffrn_reflns_limit_k_min -27
_diffrn_reflns_limit_l_max 29
_diffrn_reflns_limit_l_min -24
_diffrn_reflns_number 28410
_diffrn_reflns_theta_full 68.49
_diffrn_reflns_theta_max 68.49
_diffrn_reflns_theta_min 2.64
_diffrn_standards_decay_% 0.00
_diffrn_standards_number 0
_exptl_absorpt_coefficient_mu 2.863
_exptl_absorpt_correction_T_max 0.753
_exptl_absorpt_correction_T_min 0.596
_exptl_absorpt_correction_type multi-scan
_exptl_crystal_colour colourless
_exptl_crystal_density_diffrn 1.469
_exptl_crystal_description Needle
_exptl_crystal_F_000 2064
_exptl_crystal_size_max 0.48
_exptl_crystal_size_mid 0.05
_exptl_crystal_size_min 0.02
_refine_diff_density_max 0.793
_refine_diff_density_min -0.533
_refine_diff_density_rms 0.076
_refine_ls_abs_structure_details 'Flack H D (1983), Acta Cryst. A39, 876-881'
_refine_ls_abs_structure_Flack 0.047(18)
_refine_ls_extinction_method none
_refine_ls_goodness_of_fit_ref 1.045
_refine_ls_hydrogen_treatment noref
_refine_ls_matrix_type full
_refine_ls_number_parameters 577
_refine_ls_number_reflns 7949
_refine_ls_number_restraints 0
_refine_ls_restrained_S_all 1.045
_refine_ls_R_factor_all 0.0463
_refine_ls_R_factor_gt 0.0449
_refine_ls_shift/su_max 0.001
_refine_ls_shift/su_mean 0.000
_refine_ls_structure_factor_coef Fsqd
_refine_ls_weighting_details 'calc w=1/[\s^2^(Fo^2^)+(0.0682P)^2^+6.5867P] where P=(Fo^2^+2Fc^2^)/3'
_refine_ls_weighting_scheme calc
_refine_ls_wR_factor_gt 0.1248
_refine_ls_wR_factor_ref 0.1258
_reflns_number_gt 7697
_reflns_number_total 7949
_reflns_threshold_expression >2sigma(I)
_cod_data_source_file jo200433w_si_002.cif
_cod_data_source_block q11a
_cod_database_code 4026308

loop_
_symmetry_equiv_pos_as_xyz
'x, y, z'
'x+1/2, -y+1/2, -z'
'-x, y+1/2, -z+1/2'
'-x+1/2, -y, z+1/2'

loop_
_atom_site_label
_atom_site_type_symbol
_atom_site_fract_x
_atom_site_fract_y
_atom_site_fract_z
_atom_site_U_iso_or_equiv
_atom_site_adp_type
_atom_site_occupancy
_atom_site_symmetry_multiplicity
_atom_site_calc_flag
_atom_site_refinement_flags
Br1 Br 0.32012(8) -0.22693(2) 0.94661(2) 0.05025(17) Uani 1 1 d .
F1 F 0.6406(5) -0.16107(19) 0.98460(13) 0.0755(11) Uani 1 1 d .
F2 F 0.4396(5) -0.10205(14) 0.99017(12) 0.0663(10) Uani 1 1 d .
F3 F 0.6682(6) -0.07077(19) 0.96004(12) 0.0920(16) Uani 1 1 d .
O1 O 0.4897(3) -0.11306(12) 0.68777(11) 0.0290(6) Uani 1 1 d .
O2 O 0.3498(3) 0.01241(12) 0.68082(12) 0.0282(6) Uani 1 1 d .
N1 N 0.4421(4) 0.08928(15) 0.63188(13) 0.0266(7) Uani 1 1 d .
N2 N 0.5925(4) -0.07372(14) 0.76571(13) 0.0252(7) Uani 1 1 d .
H2N H 0.6519 -0.0444 0.7779 0.030 Uiso 1 1 calc R
C1 C 0.5746(5) -0.07675(15) 0.70997(16) 0.0222(8) Uani 1 1 d .
C2 C 0.6795(5) -0.03290(16) 0.68000(16) 0.0239(8) Uani 1 1 d .
H2 H 0.7936 -0.0380 0.6941 0.029 Uiso 1 1 calc R
C3 C 0.6868(5) -0.04698(17) 0.61897(16) 0.0268(8) Uani 1 1 d .
H3A H 0.7328 -0.0866 0.6137 0.032 Uiso 1 1 calc R
H3B H 0.5746 -0.0465 0.6036 0.032 Uiso 1 1 calc R
C4 C 0.7912(5) -0.00313(19) 0.58997(17) 0.0295(9) Uani 1 1 d .
H4 H 0.8279 -0.0124 0.5543 0.035 Uiso 1 1 calc R
C5 C 0.8352(5) 0.04755(18) 0.61095(17) 0.0284(8) Uani 1 1 d .
H5 H 0.9109 0.0709 0.5912 0.034 Uiso 1 1 calc R
C6 C 0.7724(5) 0.07060(17) 0.66452(17) 0.0267(8) Uani 1 1 d .
H6 H 0.8656 0.0715 0.6909 0.032 Uiso 1 1 calc R
C7 C 0.6360(4) 0.03236(16) 0.68834(16) 0.0230(8) Uani 1 1 d .
H7 H 0.6335 0.0397 0.7284 0.028 Uiso 1 1 calc R
C8 C 0.4652(5) 0.04408(16) 0.66682(14) 0.0220(8) Uani 1 1 d .
C9 C 0.5648(5) 0.13286(18) 0.61761(18) 0.0329(9) Uani 1 1 d .
H9A H 0.5130 0.1720 0.6170 0.039 Uiso 1 1 calc R
H9B H 0.6072 0.1246 0.5807 0.039 Uiso 1 1 calc R
C10 C 0.7067(5) 0.13317(17) 0.65771(18) 0.0310(9) Uani 1 1 d .
H10A H 0.6690 0.1484 0.6933 0.037 Uiso 1 1 calc R
H10B H 0.7951 0.1590 0.6442 0.037 Uiso 1 1 calc R
C11 C 0.2800(5) 0.09920(18) 0.60816(17) 0.0304(9) Uani 1 1 d .
H11A H 0.2108 0.0642 0.6139 0.036 Uiso 1 1 calc R
H11B H 0.2912 0.1054 0.5685 0.036 Uiso 1 1 calc R
C12 C 0.1984(5) 0.15174(16) 0.63340(16) 0.0265(8) Uani 1 1 d .
C13 C 0.1729(6) 0.15314(18) 0.68911(18) 0.0346(9) Uani 1 1 d .
H13 H 0.2054 0.1206 0.7106 0.042 Uiso 1 1 calc R
C14 C 0.1010(7) 0.2011(2) 0.7140(2) 0.0500(13) Uani 1 1 d .
H14 H 0.0822 0.2009 0.7521 0.060 Uiso 1 1 calc R
C15 C 0.0572(7) 0.2487(2) 0.6838(2) 0.0511(13) Uani 1 1 d .
H15 H 0.0094 0.2818 0.7008 0.061 Uiso 1 1 calc R
C16 C 0.0827(8) 0.2485(2) 0.6284(3) 0.0522(14) Uani 1 1 d .
H16 H 0.0529 0.2817 0.6075 0.063 Uiso 1 1 calc R
C17 C 0.1521(6) 0.19954(19) 0.6027(2) 0.0418(11) Uani 1 1 d .
H17A H 0.1672 0.1993 0.5644 0.050 Uiso 1 1 calc R
C18 C 0.5284(5) -0.11121(16) 0.80520(16) 0.0245(8) Uani 1 1 d .
C19 C 0.4243(6) -0.15727(18) 0.79530(17) 0.0348(10) Uani 1 1 d .
H19 H 0.3927 -0.1660 0.7590 0.042 Uiso 1 1 calc R
C20 C 0.3654(7) -0.1910(2) 0.83755(19) 0.0425(12) Uani 1 1 d .
H20 H 0.2936 -0.2226 0.8300 0.051 Uiso 1 1 calc R
C21 C 0.4095(6) -0.17927(18) 0.89102(17) 0.0319(9) Uani 1 1 d .
C22 C 0.5149(6) -0.13228(17) 0.90213(17) 0.0306(9) Uani 1 1 d .
C23 C 0.5721(5) -0.09919(18) 0.85918(17) 0.0298(9) Uani 1 1 d .
H23 H 0.6433 -0.0673 0.8664 0.036 Uiso 1 1 calc R
C24 C 0.5657(8) -0.1167(2) 0.9595(2) 0.0550(15) Uani 1 1 d .
Br2 Br 0.09510(7) 0.27207(2) 0.94754(2) 0.05282(17) Uani 1 1 d .
F31 F -0.2472(4) 0.34107(16) 0.97241(12) 0.0576(8) Uani 1 1 d .
F32 F -0.0408(3) 0.39379(13) 0.99022(11) 0.0455(7) Uani 1 1 d .
F33 F -0.2462(4) 0.43185(14) 0.95060(12) 0.0558(8) Uani 1 1 d .
O31 O 0.0127(4) 0.39086(12) 0.68852(12) 0.0323(6) Uani 1 1 d .
O32 O 0.1856(3) 0.51063(11) 0.69262(11) 0.0240(5) Uani 1 1 d .
N31 N 0.2312(4) 0.55118(13) 0.61021(13) 0.0235(6) Uani 1 1 d .
N32 N -0.1068(4) 0.43377(14) 0.76191(13) 0.0237(7) Uani 1 1 d .
H32N H -0.1685 0.4634 0.7720 0.028 Uiso 1 1 calc R
C31 C -0.0676(5) 0.43037(16) 0.70786(16) 0.0250(8) Uani 1 1 d .
C32 C -0.1344(5) 0.47934(17) 0.67152(16) 0.0247(8) Uani 1 1 d .
H32 H -0.2377 0.4639 0.6550 0.030 Uiso 1 1 calc R
C33 C -0.1802(5) 0.53789(17) 0.69915(16) 0.0280(8) Uani 1 1 d .
H33A H -0.2829 0.5328 0.7201 0.034 Uiso 1 1 calc R
H33B H -0.0925 0.5491 0.7249 0.034 Uiso 1 1 calc R
C34 C -0.2028(5) 0.58580(18) 0.65786(18) 0.0310(9) Uani 1 1 d .
H34 H -0.2449 0.6221 0.6704 0.037 Uiso 1 1 calc R
C35 C -0.1687(5) 0.58122(18) 0.60539(18) 0.0309(9) Uani 1 1 d .
H35 H -0.1897 0.6139 0.5826 0.037 Uiso 1 1 calc R
C36 C -0.0984(5) 0.52693(18) 0.58011(16) 0.0299(9) Uani 1 1 d .
H36 H -0.1898 0.5036 0.5639 0.036 Uiso 1 1 calc R
C37 C -0.0156(5) 0.49057(17) 0.62409(15) 0.0240(8) Uani 1 1 d .
H37 H 0.0146 0.4519 0.6079 0.029 Uiso 1 1 calc R
C38 C 0.1413(4) 0.51922(15) 0.64539(15) 0.0200(7) Uani 1 1 d .
C39 C 0.1696(5) 0.57423(18) 0.55841(17) 0.0297(8) Uani 1 1 d .
H39A H 0.2601 0.5744 0.5316 0.036 Uiso 1 1 calc R
H39B H 0.1340 0.6152 0.5638 0.036 Uiso 1 1 calc R
C40 C 0.0288(5) 0.5397(2) 0.53564(17) 0.0338(9) Uani 1 1 d .
H40A H 0.0700 0.5024 0.5204 0.041 Uiso 1 1 calc R
H40B H -0.0235 0.5621 0.5059 0.041 Uiso 1 1 calc R
C41 C 0.3882(5) 0.57620(16) 0.62790(17) 0.0259(8) Uani 1 1 d .
H41A H 0.4705 0.5707 0.5988 0.031 Uiso 1 1 calc R
H41B H 0.4271 0.5549 0.6605 0.031 Uiso 1 1 calc R
C42 C 0.3752(5) 0.64080(17) 0.64119(17) 0.0270(8) Uani 1 1 d .
C43 C 0.4579(5) 0.68222(18) 0.60910(18) 0.0325(9) Uani 1 1 d .
H43 H 0.5248 0.6697 0.5797 0.039 Uiso 1 1 calc R
C44 C 0.4419(6) 0.74086(18) 0.62038(19) 0.0366(10) Uani 1 1 d .
H44 H 0.4980 0.7688 0.5987 0.044 Uiso 1 1 calc R
C45 C 0.3447(6) 0.75943(19) 0.66306(19) 0.0385(10) Uani 1 1 d .
H45 H 0.3337 0.8001 0.6703 0.046 Uiso 1 1 calc R
C46 C 0.2645(6) 0.71973(19) 0.6948(2) 0.0416(11) Uani 1 1 d .
H46 H 0.1998 0.7327 0.7246 0.050 Uiso 1 1 calc R
C47 C 0.2773(6) 0.66021(19) 0.68371(18) 0.0348(9) Uani 1 1 d .
H47 H 0.2188 0.6328 0.7053 0.042 Uiso 1 1 calc R
C48 C -0.0580(5) 0.39430(16) 0.80295(15) 0.0235(8) Uani 1 1 d .
C49 C 0.0583(5) 0.35028(17) 0.79610(17) 0.0285(9) Uani 1 1 d .
H49 H 0.1091 0.3446 0.7618 0.034 Uiso 1 1 calc R
C50 C 0.0995(6) 0.31460(18) 0.83989(18) 0.0352(9) Uani 1 1 d .
H50 H 0.1765 0.2839 0.8348 0.042 Uiso 1 1 calc R
C51 C 0.0308(5) 0.32293(18) 0.89019(18) 0.0327(9) Uani 1 1 d .
C52 C -0.0808(5) 0.36860(18) 0.89813(17) 0.0289(9) Uani 1 1 d .
C53 C -0.1248(5) 0.40337(17) 0.85412(17) 0.0274(8) Uani 1 1 d .
H53 H -0.2022 0.4339 0.8592 0.033 Uiso 1 1 calc R
C54 C -0.1534(6) 0.3832(2) 0.9527(2) 0.0399(10) Uani 1 1 d .

loop_
_atom_site_aniso_label
_atom_site_aniso_U_11
_atom_site_aniso_U_22
_atom_site_aniso_U_33
_atom_site_aniso_U_23
_atom_site_aniso_U_13
_atom_site_aniso_U_12
Br1 0.0828(4) 0.0407(2) 0.0273(2) 0.0003(2) 0.0102(2) -0.0275(3)
F1 0.075(2) 0.118(3) 0.0338(17) 0.0299(18) -0.0199(16) -0.022(2)
F2 0.108(3) 0.0604(19) 0.0303(15) -0.0125(14) 0.0189(17) -0.031(2)
F3 0.132(4) 0.117(3) 0.0270(16) 0.0074(17) -0.0114(18) -0.097(3)
O1 0.0296(15) 0.0318(14) 0.0254(14) -0.0013(11) -0.0065(12) -0.0079(12)
O2 0.0199(14) 0.0350(14) 0.0296(15) -0.0002(12) 0.0015(11) -0.0011(11)
N1 0.0246(18) 0.0337(17) 0.0214(16) 0.0039(13) -0.0008(13) 0.0037(13)
N2 0.0285(18) 0.0256(15) 0.0214(16) -0.0004(13) -0.0025(13) -0.0076(13)
C1 0.020(2) 0.0224(17) 0.0240(19) -0.0008(15) -0.0023(15) 0.0032(14)
C2 0.0213(19) 0.0275(18) 0.0229(19) 0.0015(14) -0.0017(15) -0.0026(15)
C3 0.024(2) 0.0342(19) 0.0223(19) 0.0001(16) 0.0005(15) 0.0006(16)
C4 0.023(2) 0.042(2) 0.024(2) 0.0066(17) 0.0041(15) 0.0044(16)
C5 0.0188(19) 0.039(2) 0.027(2) 0.0134(17) 0.0019(15) 0.0007(16)
C6 0.019(2) 0.0326(19) 0.029(2) 0.0025(16) -0.0028(15) -0.0074(16)
C7 0.020(2) 0.0265(18) 0.0222(19) -0.0022(15) 0.0002(15) -0.0014(14)
C8 0.023(2) 0.0256(17) 0.0171(18) -0.0069(14) 0.0011(14) -0.0020(15)
C9 0.028(2) 0.036(2) 0.035(2) 0.0107(18) 0.0011(17) 0.0014(17)
C10 0.025(2) 0.0297(19) 0.038(2) 0.0052(17) -0.0023(17) -0.0087(16)
C11 0.023(2) 0.039(2) 0.029(2) -0.0034(17) -0.0068(16) 0.0021(16)
C12 0.024(2) 0.0251(18) 0.031(2) 0.0009(15) -0.0047(15) -0.0012(15)
C13 0.040(2) 0.032(2) 0.032(2) -0.0011(17) 0.0011(19) 0.0073(18)
C14 0.052(3) 0.052(3) 0.046(3) -0.016(2) -0.004(2) 0.013(2)
C15 0.054(3) 0.037(2) 0.063(3) -0.015(2) -0.006(3) 0.006(2)
C16 0.059(3) 0.026(2) 0.072(4) 0.011(2) -0.010(3) 0.008(2)
C17 0.047(3) 0.035(2) 0.044(3) 0.011(2) -0.004(2) 0.003(2)
C18 0.025(2) 0.0250(18) 0.0238(19) -0.0009(15) 0.0004(15) 0.0010(15)
C19 0.048(3) 0.035(2) 0.022(2) 0.0000(16) -0.0024(18) -0.015(2)
C20 0.065(3) 0.034(2) 0.029(2) 0.0006(18) 0.002(2) -0.021(2)
C21 0.041(2) 0.032(2) 0.023(2) 0.0024(16) 0.0068(17) -0.0119(18)
C22 0.036(2) 0.0297(19) 0.026(2) 0.0021(16) 0.0000(17) -0.0056(17)
C23 0.030(2) 0.035(2) 0.025(2) 0.0008(16) -0.0010(16) -0.0087(17)
C24 0.075(4) 0.062(3) 0.027(3) 0.004(2) -0.002(2) -0.042(3)
Br2 0.0636(4) 0.0552(3) 0.0397(3) 0.0206(3) -0.0009(2) 0.0161(3)
F31 0.0482(17) 0.090(2) 0.0345(15) 0.0118(15) 0.0065(13) -0.0208(16)
F32 0.0437(16) 0.0642(17) 0.0285(13) -0.0027(12) -0.0036(11) 0.0011(13)
F33 0.0532(18) 0.084(2) 0.0303(14) 0.0064(14) 0.0111(13) 0.0289(16)
O31 0.0451(18) 0.0251(13) 0.0265(15) 0.0002(11) 0.0063(13) 0.0035(12)
O32 0.0216(13) 0.0284(13) 0.0220(14) 0.0019(10) -0.0030(10) 0.0027(10)
N31 0.0205(16) 0.0292(15) 0.0210(16) 0.0026(13) -0.0009(12) 0.0018(13)
N32 0.0208(16) 0.0268(16) 0.0234(16) 0.0029(13) 0.0015(13) -0.0005(13)
C31 0.023(2) 0.0267(18) 0.025(2) -0.0028(15) 0.0034(15) -0.0060(16)
C32 0.020(2) 0.0318(19) 0.0223(19) -0.0003(15) 0.0000(14) -0.0045(15)
C33 0.024(2) 0.035(2) 0.026(2) 0.0056(16) 0.0009(15) 0.0037(16)
C34 0.021(2) 0.036(2) 0.036(2) 0.0050(17) 0.0010(17) 0.0065(16)
C35 0.021(2) 0.038(2) 0.033(2) 0.0116(17) 0.0001(16) 0.0076(17)
C36 0.026(2) 0.040(2) 0.023(2) 0.0019(16) -0.0051(16) -0.0055(17)
C37 0.023(2) 0.0295(18) 0.0197(19) -0.0009(15) -0.0032(14) -0.0013(15)
C38 0.0197(19) 0.0210(16) 0.0193(19) -0.0014(13) 0.0012(14) 0.0023(13)
C39 0.028(2) 0.037(2) 0.024(2) 0.0097(17) -0.0008(16) 0.0015(17)
C40 0.028(2) 0.051(2) 0.022(2) 0.0047(18) -0.0013(16) 0.0003(18)
C41 0.0163(19) 0.0293(19) 0.032(2) 0.0002(16) -0.0004(15) 0.0000(14)
C42 0.025(2) 0.0251(18) 0.031(2) 0.0020(16) -0.0037(16) 0.0006(15)
C43 0.030(2) 0.037(2) 0.030(2) 0.0021(18) 0.0016(17) 0.0017(18)
C44 0.033(2) 0.033(2) 0.044(3) 0.0093(19) -0.0028(19) -0.0059(17)
C45 0.049(3) 0.029(2) 0.037(2) -0.0038(18) -0.013(2) 0.0004(18)
C46 0.047(3) 0.036(2) 0.041(3) -0.0136(19) 0.005(2) -0.001(2)
C47 0.035(2) 0.035(2) 0.035(2) -0.0002(18) 0.0051(19) -0.0021(17)
C48 0.025(2) 0.0230(17) 0.0225(19) 0.0004(14) -0.0014(14) -0.0079(15)
C49 0.031(2) 0.0272(19) 0.028(2) -0.0023(16) 0.0023(16) 0.0012(16)
C50 0.040(3) 0.031(2) 0.034(2) -0.0006(18) -0.0002(19) 0.0038(18)
C51 0.032(2) 0.035(2) 0.031(2) 0.0098(18) -0.0028(17) 0.0003(17)
C52 0.018(2) 0.041(2) 0.027(2) 0.0048(17) -0.0041(15) -0.0017(16)
C53 0.018(2) 0.0305(19) 0.033(2) -0.0011(16) 0.0025(15) -0.0013(15)
C54 0.027(2) 0.060(3) 0.033(2) 0.008(2) -0.0008(19) 0.001(2)

loop_
_atom_type_symbol
_atom_type_description
_atom_type_scat_dispersion_real
_atom_type_scat_dispersion_imag
_atom_type_scat_source
C C 0.0181 0.0091 'International Tables Vol C Tables 4.2.6.8 and 6.1.1.4'
H H 0.0000 0.0000 'International Tables Vol C Tables 4.2.6.8 and 6.1.1.4'
N N 0.0311 0.0180 'International Tables Vol C Tables 4.2.6.8 and 6.1.1.4'
O O 0.0492 0.0322 'International Tables Vol C Tables 4.2.6.8 and 6.1.1.4'
F F 0.0727 0.0534 'International Tables Vol C Tables 4.2.6.8 and 6.1.1.4'
Br Br -0.6763 1.2805 'International Tables Vol C Tables 4.2.6.8 and 6.1.1.4'

loop_
_geom_angle_atom_site_label_1
_geom_angle_atom_site_label_2
_geom_angle_atom_site_label_3
_geom_angle
C8 N1 C9 125.4(3)
C8 N1 C11 119.8(3)
C9 N1 C11 114.8(3)
C1 N2 C18 128.3(3)
C1 N2 H2N 115.8
C18 N2 H2N 115.8
O1 C1 N2 122.9(4)
O1 C1 C2 124.0(4)
N2 C1 C2 113.1(3)
C1 C2 C3 111.1(3)
C1 C2 C7 116.5(3)
C3 C2 C7 109.9(3)
C1 C2 H2 106.2
C3 C2 H2 106.2
C7 C2 H2 106.2
C4 C3 C2 110.4(3)
C4 C3 H3A 109.6
C2 C3 H3A 109.6
C4 C3 H3B 109.6
C2 C3 H3B 109.6
H3A C3 H3B 108.1
C5 C4 C3 123.8(4)
C5 C4 H4 118.1
C3 C4 H4 118.1
C4 C5 C6 123.8(4)
C4 C5 H5 118.1
C6 C5 H5 118.1
C5 C6 C7 112.4(3)
C5 C6 C10 110.4(3)
C7 C6 C10 108.7(3)
C5 C6 H6 108.4
C7 C6 H6 108.4
C10 C6 H6 108.4
C8 C7 C6 115.7(3)
C8 C7 C2 109.6(3)
C6 C7 C2 109.5(3)
C8 C7 H7 107.2
C6 C7 H7 107.2
C2 C7 H7 107.2
O2 C8 N1 121.1(4)
O2 C8 C7 119.9(3)
N1 C8 C7 118.9(3)
N1 C9 C10 111.7(3)
N1 C9 H9A 109.3
C10 C9 H9A 109.3
N1 C9 H9B 109.3
C10 C9 H9B 109.3
H9A C9 H9B 107.9
C9 C10 C6 109.4(3)
C9 C10 H10A 109.8
C6 C10 H10A 109.8
C9 C10 H10B 109.8
C6 C10 H10B 109.8
H10A C10 H10B 108.2
N1 C11 C12 111.0(3)
N1 C11 H11A 109.4
C12 C11 H11A 109.4
N1 C11 H11B 109.4
C12 C11 H11B 109.4
H11A C11 H11B 108.0
C17 C12 C13 118.8(4)
C17 C12 C11 121.7(4)
C13 C12 C11 119.5(4)
C12 C13 C14 121.2(4)
C12 C13 H13 119.4
C14 C13 H13 119.4
C15 C14 C13 120.0(5)
C15 C14 H14 120.0
C13 C14 H14 120.0
C14 C15 C16 119.7(5)
C14 C15 H15 120.1
C16 C15 H15 120.1
C15 C16 C17 120.7(5)
C15 C16 H16 119.7
C17 C16 H16 119.7
C12 C17 C16 119.6(5)
C12 C17 H17A 120.2
C16 C17 H17A 120.2
C19 C18 N2 125.3(4)
C19 C18 C23 118.4(4)
N2 C18 C23 116.3(3)
C18 C19 C20 120.6(4)
C18 C19 H19 119.7
C20 C19 H19 119.7
C19 C20 C21 121.0(4)
C19 C20 H20 119.5
C21 C20 H20 119.5
C20 C21 C22 119.4(4)
C20 C21 Br1 118.2(3)
C22 C21 Br1 122.4(3)
C23 C22 C21 118.5(4)
C23 C22 C24 119.5(4)
C21 C22 C24 122.0(4)
C22 C23 C18 122.1(4)
C22 C23 H23 118.9
C18 C23 H23 118.9
F2 C24 F1 106.6(4)
F2 C24 F3 106.4(5)
F1 C24 F3 107.8(5)
F2 C24 C22 112.3(5)
F1 C24 C22 112.2(5)
F3 C24 C22 111.3(4)
C38 N31 C39 124.5(3)
C38 N31 C41 119.6(3)
C39 N31 C41 114.6(3)
C31 N32 C48 126.3(3)
C31 N32 H32N 116.8
C48 N32 H32N 116.8
O31 C31 N32 123.3(4)
O31 C31 C32 120.5(3)
N32 C31 C32 116.2(3)
C31 C32 C37 109.9(3)
C31 C32 C33 117.5(3)
C37 C32 C33 109.9(3)
C31 C32 H32 106.3
C37 C32 H32 106.3
C33 C32 H32 106.3
C34 C33 C32 111.2(3)
C34 C33 H33A 109.4
C32 C33 H33A 109.4
C34 C33 H33B 109.4
C32 C33 H33B 109.4
H33A C33 H33B 108.0
C35 C34 C33 125.1(4)
C35 C34 H34 117.5
C33 C34 H34 117.5
C34 C35 C36 123.3(4)
C34 C35 H35 118.3
C36 C35 H35 118.3
C35 C36 C37 109.0(3)
C35 C36 C40 113.3(4)
C37 C36 C40 108.1(3)
C35 C36 H36 108.8
C37 C36 H36 108.8
C40 C36 H36 108.8
C36 C37 C38 112.4(3)
C36 C37 C32 110.6(3)
C38 C37 C32 109.8(3)
C36 C37 H37 108.0
C38 C37 H37 108.0
C32 C37 H37 108.0
O32 C38 N31 122.2(3)
O32 C38 C37 120.0(3)
N31 C38 C37 117.8(3)
N31 C39 C40 113.4(3)
N31 C39 H39A 108.9
C40 C39 H39A 108.9
N31 C39 H39B 108.9
C40 C39 H39B 108.9
H39A C39 H39B 107.7
C39 C40 C36 110.5(3)
C39 C40 H40A 109.5
C36 C40 H40A 109.5
C39 C40 H40B 109.5
C36 C40 H40B 109.5
H40A C40 H40B 108.1
N31 C41 C42 112.5(3)
N31 C41 H41A 109.1
C42 C41 H41A 109.1
N31 C41 H41B 109.1
C42 C41 H41B 109.1
H41A C41 H41B 107.8
C47 C42 C43 118.9(4)
C47 C42 C41 120.9(4)
C43 C42 C41 120.1(4)
C44 C43 C42 119.8(4)
C44 C43 H43 120.1
C42 C43 H43 120.1
C43 C44 C45 120.5(4)
C43 C44 H44 119.8
C45 C44 H44 119.8
C46 C45 C44 120.4(4)
C46 C45 H45 119.8
C44 C45 H45 119.8
C45 C46 C47 120.1(4)
C45 C46 H46 120.0
C47 C46 H46 120.0
C42 C47 C46 120.2(4)
C42 C47 H47 119.9
C46 C47 H47 119.9
C53 C48 C49 119.0(4)
C53 C48 N32 116.3(4)
C49 C48 N32 124.6(4)
C48 C49 C50 119.6(4)
C48 C49 H49 120.2
C50 C49 H49 120.2
C51 C50 C49 121.2(4)
C51 C50 H50 119.4
C49 C50 H50 119.4
C50 C51 C52 119.7(4)
C50 C51 Br2 118.2(3)
C52 C51 Br2 122.1(3)
C53 C52 C51 119.1(4)
C53 C52 C54 117.8(4)
C51 C52 C54 123.1(4)
C48 C53 C52 121.3(4)
C48 C53 H53 119.3
C52 C53 H53 119.3
F31 C54 F32 106.2(4)
F31 C54 F33 106.9(4)
F32 C54 F33 105.3(4)
F31 C54 C52 113.2(4)
F32 C54 C52 113.0(4)
F33 C54 C52 111.7(4)

loop_
_geom_bond_atom_site_label_1
_geom_bond_atom_site_label_2
_geom_bond_distance
Br1 C21 1.895(4)
F1 C24 1.335(7)
F2 C24 1.318(7)
F3 C24 1.342(6)
O1 C1 1.211(5)
O2 C8 1.236(5)
N1 C8 1.357(5)
N1 C9 1.455(5)
N1 C11 1.462(5)
N2 C1 1.381(5)
N2 C18 1.397(5)
N2 H2N 0.8800
C1 C2 1.510(5)
C2 C3 1.537(5)
C2 C7 1.547(5)
C2 H2 1.0000
C3 C4 1.496(6)
C3 H3A 0.9900
C3 H3B 0.9900
C4 C5 1.318(6)
C4 H4 0.9500
C5 C6 1.509(6)
C5 H5 0.9500
C6 C7 1.531(5)
C6 C10 1.537(5)
C6 H6 1.0000
C7 C8 1.514(5)
C7 H7 1.0000
C9 C10 1.521(6)
C9 H9A 0.9900
C9 H9B 0.9900
C10 H10A 0.9900
C10 H10B 0.9900
C11 C12 1.507(6)
C11 H11A 0.9900
C11 H11B 0.9900
C12 C17 1.381(6)
C12 C13 1.387(6)
C13 C14 1.387(7)
C13 H13 0.9500
C14 C15 1.365(8)
C14 H14 0.9500
C15 C16 1.378(8)
C15 H15 0.9500
C16 C17 1.405(7)
C16 H16 0.9500
C17 H17A 0.9500
C18 C19 1.374(6)
C18 C23 1.403(6)
C19 C20 1.380(6)
C19 H19 0.9500
C20 C21 1.390(6)
C20 H20 0.9500
C21 C22 1.403(6)
C22 C23 1.381(6)
C22 C24 1.515(6)
C23 H23 0.9500
Br2 C51 1.902(4)
F31 C54 1.322(6)
F32 C54 1.325(5)
F33 C54 1.347(6)
O31 C31 1.213(5)
O32 C38 1.233(5)
N31 C38 1.349(5)
N31 C39 1.468(5)
N31 C41 1.469(5)
N32 C31 1.370(5)
N32 C48 1.412(5)
N32 H32N 0.8800
C31 C32 1.533(6)
C32 C37 1.538(5)
C32 C33 1.547(5)
C32 H32 1.0000
C33 C34 1.505(6)
C33 H33A 0.9900
C33 H33B 0.9900
C34 C35 1.325(6)
C34 H34 0.9500
C35 C36 1.502(6)
C35 H35 0.9500
C36 C37 1.522(5)
C36 C40 1.536(6)
C36 H36 1.0000
C37 C38 1.530(5)
C37 H37 1.0000
C39 C40 1.501(6)
C39 H39A 0.9900
C39 H39B 0.9900
C40 H40A 0.9900
C40 H40B 0.9900
C41 C42 1.516(5)
C41 H41A 0.9900
C41 H41B 0.9900
C42 C47 1.389(6)
C42 C43 1.405(6)
C43 C44 1.375(6)
C43 H43 0.9500
C44 C45 1.382(7)
C44 H44 0.9500
C45 C46 1.365(7)
C45 H45 0.9500
C46 C47 1.392(6)
C46 H46 0.9500
C47 H47 0.9500
C48 C53 1.387(6)
C48 C49 1.393(6)
C49 C50 1.393(6)
C49 H49 0.9500
C50 C51 1.372(6)
C50 H50 0.9500
C51 C52 1.399(6)
C52 C53 1.391(6)
C52 C54 1.504(6)
C53 H53 0.9500

loop_
_geom_hbond_atom_site_label_D
_geom_hbond_atom_site_label_H
_geom_hbond_atom_site_label_A
_geom_hbond_distance_DH
_geom_hbond_distance_HA
_geom_hbond_distance_DA
_geom_hbond_angle_DHA
_geom_hbond_site_symmetry_A
N2 H2N O32 0.88 1.97 2.836(4) 169.9 3_646
N32 H32N O2 0.88 2.19 3.024(4) 158.5 3_556

loop_
_geom_torsion_atom_site_label_1
_geom_torsion_atom_site_label_2
_geom_torsion_atom_site_label_3
_geom_torsion_atom_site_label_4
_geom_torsion
C18 N2 C1 O1 3.7(6)
C18 N2 C1 C2 -172.7(4)
O1 C1 C2 C3 -9.5(5)
N2 C1 C2 C3 166.8(3)
O1 C1 C2 C7 117.3(4)
N2 C1 C2 C7 -66.3(4)
C1 C2 C3 C4 -180.0(3)
C7 C2 C3 C4 49.7(4)
C2 C3 C4 C5 -15.6(5)
C3 C4 C5 C6 -6.4(6)
C4 C5 C6 C7 -7.2(6)
C4 C5 C6 C10 -128.7(4)
C5 C6 C7 C8 -83.3(4)
C10 C6 C7 C8 39.1(4)
C5 C6 C7 C2 41.0(4)
C10 C6 C7 C2 163.5(3)
C1 C2 C7 C8 -63.1(4)
C3 C2 C7 C8 64.4(4)
C1 C2 C7 C6 169.1(3)
C3 C2 C7 C6 -63.5(4)
C9 N1 C8 O2 172.8(4)
C11 N1 C8 O2 -3.0(5)
C9 N1 C8 C7 -7.8(6)
C11 N1 C8 C7 176.4(3)
C6 C7 C8 O2 174.7(3)
C2 C7 C8 O2 50.4(4)
C6 C7 C8 N1 -4.8(5)
C2 C7 C8 N1 -129.1(3)
C8 N1 C9 C10 -16.3(6)
C11 N1 C9 C10 159.6(3)
N1 C9 C10 C6 51.4(5)
C5 C6 C10 C9 61.2(4)
C7 C6 C10 C9 -62.5(4)
C8 N1 C11 C12 106.4(4)
C9 N1 C11 C12 -69.8(4)
N1 C11 C12 C17 120.2(4)
N1 C11 C12 C13 -57.9(5)
C17 C12 C13 C14 0.6(7)
C11 C12 C13 C14 178.8(5)
C12 C13 C14 C15 -1.5(8)
C13 C14 C15 C16 0.9(9)
C14 C15 C16 C17 0.5(9)
C13 C12 C17 C16 0.8(7)
C11 C12 C17 C16 -177.4(5)
C15 C16 C17 C12 -1.3(9)
C1 N2 C18 C19 -4.3(7)
C1 N2 C18 C23 177.3(4)
N2 C18 C19 C20 -178.7(4)
C23 C18 C19 C20 -0.4(7)
C18 C19 C20 C21 0.0(8)
C19 C20 C21 C22 0.3(8)
C19 C20 C21 Br1 179.0(4)
C20 C21 C22 C23 -0.3(7)
Br1 C21 C22 C23 -178.9(3)
C20 C21 C22 C24 179.1(5)
Br1 C21 C22 C24 0.5(7)
C21 C22 C23 C18 -0.1(7)
C24 C22 C23 C18 -179.5(5)
C19 C18 C23 C22 0.4(7)
N2 C18 C23 C22 178.9(4)
C23 C22 C24 F2 117.7(5)
C21 C22 C24 F2 -61.6(7)
C23 C22 C24 F1 -122.2(5)
C21 C22 C24 F1 58.5(7)
C23 C22 C24 F3 -1.4(8)
C21 C22 C24 F3 179.2(5)
C48 N32 C31 O31 2.1(6)
C48 N32 C31 C32 -179.2(3)
O31 C31 C32 C37 -32.2(5)
N32 C31 C32 C37 149.1(3)
O31 C31 C32 C33 -158.8(4)
N32 C31 C32 C33 22.4(5)
C31 C32 C33 C34 165.8(3)
C37 C32 C33 C34 39.1(4)
C32 C33 C34 C35 -7.9(6)
C33 C34 C35 C36 -1.3(7)
C34 C35 C36 C37 -21.5(6)
C34 C35 C36 C40 -141.9(4)
C35 C36 C37 C38 -69.9(4)
C40 C36 C37 C38 53.7(4)
C35 C36 C37 C32 53.1(4)
C40 C36 C37 C32 176.7(3)
C31 C32 C37 C36 165.3(3)
C33 C32 C37 C36 -63.9(4)
C31 C32 C37 C38 -70.2(4)
C33 C32 C37 C38 60.6(4)
C39 N31 C38 O32 -165.2(4)
C41 N31 C38 O32 0.8(5)
C39 N31 C38 C37 18.0(5)
C41 N31 C38 C37 -175.9(3)
C36 C37 C38 O32 150.4(4)
C32 C37 C38 O32 27.0(5)
C36 C37 C38 N31 -32.7(5)
C32 C37 C38 N31 -156.2(3)
C38 N31 C39 C40 -25.2(5)
C41 N31 C39 C40 168.2(3)
N31 C39 C40 C36 46.2(5)
C35 C36 C40 C39 59.6(5)
C37 C36 C40 C39 -61.4(4)
C38 N31 C41 C42 -101.6(4)
C39 N31 C41 C42 65.7(4)
N31 C41 C42 C47 63.8(5)
N31 C41 C42 C43 -113.8(4)
C47 C42 C43 C44 0.5(6)
C41 C42 C43 C44 178.1(4)
C42 C43 C44 C45 -0.1(7)
C43 C44 C45 C46 0.5(7)
C44 C45 C46 C47 -1.4(7)
C43 C42 C47 C46 -1.3(7)
C41 C42 C47 C46 -178.9(4)
C45 C46 C47 C42 1.8(7)
C31 N32 C48 C53 -174.2(4)
C31 N32 C48 C49 9.9(6)
C53 C48 C49 C50 2.9(6)
N32 C48 C49 C50 178.7(4)
C48 C49 C50 C51 -1.7(7)
C49 C50 C51 C52 -1.0(7)
C49 C50 C51 Br2 -179.9(3)
C50 C51 C52 C53 2.5(6)
Br2 C51 C52 C53 -178.7(3)
C50 C51 C52 C54 -176.0(4)
Br2 C51 C52 C54 2.8(6)
C49 C48 C53 C52 -1.5(6)
N32 C48 C53 C52 -177.5(3)
C51 C52 C53 C48 -1.2(6)
C54 C52 C53 C48 177.3(4)
C53 C52 C54 F31 117.0(4)
C51 C52 C54 F31 -64.6(6)
C53 C52 C54 F32 -122.3(4)
C51 C52 C54 F32 56.2(6)
C53 C52 C54 F33 -3.7(6)
C51 C52 C54 F33 174.7(4)
